data_4506949
loop_
_publ_author_name
'Mali, Sachitanand M.'
'Schneider, Tobias F.'
'Bandyopadhyay, Anupam'
'Jadhav, Sandip V.'
'Werz, Daniel B.'
'Gopi, Hosahudya N.'

_publ_section_title
;
 Thiazole--Carbonyl Interactions: A Case Study Using Phenylalanine
 Thiazole Cyclic Tripeptides
;
_journal_issue 11
_journal_name_full 'Crystal Growth &amp; Design'
_journal_page_first 5643
_journal_paper_doi 10.1021/cg301147s
_journal_volume 12
_journal_year 2012
_chemical_absolute_configuration syn
_chemical_formula_sum 'C42 H35 Cl N6 O3 S3'
_chemical_formula_weight 803.39
_chemical_name_common 'Cyclic Thiazole peptide'
_chemical_name_systematic 'Tricyclic Phethiazole peptide'
_space_group_IT_number 1
_symmetry_cell_setting triclinic
_symmetry_Int_Tables_number 1
_symmetry_space_group_name_Hall 'P 1'
_symmetry_space_group_name_H-M 'P 1'
_atom_sites_solution_hydrogens geom
_atom_sites_solution_primary direct
_atom_sites_solution_secondary difmap
_audit_creation_method SHELXL-97
_cell_angle_alpha 76.445(2)
_cell_angle_beta 85.581(2)
_cell_angle_gamma 60.330(2)
_cell_formula_units_Z 2
_cell_length_a 12.3346(12)
_cell_length_b 12.4280(13)
_cell_length_c 15.3231(16)
_cell_measurement_reflns_used 9913
_cell_measurement_temperature 100(2)
_cell_measurement_theta_max 28.52
_cell_measurement_theta_min 3.37
_cell_volume 1982.0(4)
_computing_structure_refinement 'SHELXL-97 (Sheldrick, 2008)'
_computing_structure_solution 'SHELXS-97 (Sheldrick, 2008)'
_diffrn_ambient_pressure 101.325
_diffrn_ambient_temperature 100(2)
_diffrn_measured_fraction_theta_full 0.988
_diffrn_measured_fraction_theta_max 0.988
_diffrn_radiation_monochromator graphite
_diffrn_radiation_probe x-ray
_diffrn_radiation_type MoK\a
_diffrn_radiation_wavelength 0.71073
_diffrn_reflns_av_R_equivalents 0.0518
_diffrn_reflns_av_sigmaI/netI 0.0305
_diffrn_reflns_limit_h_max 16
_diffrn_reflns_limit_h_min -16
_diffrn_reflns_limit_k_max 16
_diffrn_reflns_limit_k_min -16
_diffrn_reflns_limit_l_max 20
_diffrn_reflns_limit_l_min -19
_diffrn_reflns_number 37597
_diffrn_reflns_theta_full 28.28
_diffrn_reflns_theta_max 28.28
_diffrn_reflns_theta_min 2.16
_diffrn_source 'fine-focus sealed tube'
_diffrn_source_type 'Graphite Monochromator'
_exptl_absorpt_coefficient_mu 0.302
_exptl_absorpt_correction_T_max 0.840
_exptl_absorpt_correction_T_min 0.792
_exptl_absorpt_correction_type multi-scan
_exptl_absorpt_process_details SADABS
_exptl_crystal_colour Colorless
_exptl_crystal_density_diffrn 1.346
_exptl_crystal_density_method 'not measured'
_exptl_crystal_description 'Square Block'
_exptl_crystal_F_000 836
_exptl_crystal_recrystallization_method Chlorobenzene
_exptl_crystal_size_max 0.76
_exptl_crystal_size_mid 0.65
_exptl_crystal_size_min 0.60
_refine_diff_density_max 0.639
_refine_diff_density_min -0.572
_refine_diff_density_rms 0.071
_refine_ls_abs_structure_details 'Flack H D (1983), Acta Cryst. A39, 876-881'
_refine_ls_abs_structure_Flack -0.01(3)
_refine_ls_extinction_method none
_refine_ls_goodness_of_fit_ref 1.022
_refine_ls_hydrogen_treatment constr
_refine_ls_matrix_type full
_refine_ls_number_parameters 991
_refine_ls_number_reflns 14106
_refine_ls_number_restraints 3
_refine_ls_restrained_S_all 1.022
_refine_ls_R_factor_all 0.0401
_refine_ls_R_factor_gt 0.0398
_refine_ls_shift/su_max 0.016
_refine_ls_shift/su_mean 0.003
_refine_ls_structure_factor_coef Fsqd
_refine_ls_weighting_details 'calc w=1/[\s^2^(Fo^2^)+(0.0878P)^2^+0.2540P] where P=(Fo^2^+2Fc^2^)/3'
_refine_ls_weighting_scheme calc
_refine_ls_wR_factor_gt 0.1059
_refine_ls_wR_factor_ref 0.1063
_reflns_number_gt 13964
_reflns_number_total 14106
_reflns_threshold_expression >2sigma(I)
_cod_data_source_file cg301147s_si_002.cif
_cod_data_source_block anuchlorobenz
_cod_database_code 4506949

loop_
_symmetry_equiv_pos_as_xyz
'x, y, z'

loop_
_atom_site_label
_atom_site_type_symbol
_atom_site_fract_x
_atom_site_fract_y
_atom_site_fract_z
_atom_site_U_iso_or_equiv
_atom_site_adp_type
_atom_site_occupancy
_atom_site_symmetry_multiplicity
_atom_site_calc_flag
_atom_site_refinement_flags
S1 S 0.04795(5) -0.00742(4) 0.85117(3) 0.01474(10) Uani 1 1 d .
S2 S 0.54264(5) 0.31035(5) 0.79853(3) 0.01673(10) Uani 1 1 d .
S3 S -0.27537(5) 0.81958(4) 0.80572(3) 0.01596(10) Uani 1 1 d .
S4 S 0.60220(5) 0.56797(5) 0.00382(3) 0.01625(10) Uani 1 1 d .
S5 S 0.10943(5) 1.38730(5) -0.00018(4) 0.01930(11) Uani 1 1 d .
S6 S -0.19691(5) 0.87698(5) 0.01742(3) 0.01696(10) Uani 1 1 d .
Cl1 Cl 0.29874(7) 0.37179(7) 0.35368(5) 0.04213(17) Uani 1 1 d .
Cl2 Cl 0.48641(10) 0.99089(8) 0.46589(5) 0.0459(2) Uani 1 1 d .
O1 O 0.43793(15) -0.05126(14) 0.79780(10) 0.0178(3) Uani 1 1 d .
O2 O 0.22080(15) 0.69573(14) 0.83071(10) 0.0178(3) Uani 1 1 d .
O3 O -0.33335(15) 0.48730(15) 0.80095(11) 0.0197(3) Uani 1 1 d .
O4 O -0.26628(15) 1.27830(15) 0.00376(11) 0.0211(3) Uani 1 1 d .
O5 O 0.49927(16) 1.05455(15) -0.01238(11) 0.0199(3) Uani 1 1 d .
O6 O 0.26238(16) 0.50621(15) 0.03693(11) 0.0199(3) Uani 1 1 d .
N1 N -0.12167(17) 0.37496(17) 0.80043(12) 0.0149(3) Uani 1 1 d .
H1A H -0.0526 0.3757 0.8030 0.018 Uiso 1 1 calc R
N2 N 0.10867(16) 0.16726(16) 0.80528(11) 0.0124(3) Uani 1 1 d .
N3 N 0.32835(17) 0.16485(17) 0.77185(12) 0.0162(3) Uani 1 1 d .
H3 H 0.2577 0.2295 0.7775 0.019 Uiso 1 1 calc R
N4 N 0.30786(17) 0.39746(16) 0.77351(11) 0.0133(3) Uani 1 1 d .
N5 N 0.10114(16) 0.61666(16) 0.79788(11) 0.0139(3) Uani 1 1 d .
H5A H 0.1004 0.5508 0.7899 0.017 Uiso 1 1 calc R
N6 N -0.10561(17) 0.59167(16) 0.79907(11) 0.0135(3) Uani 1 1 d .
N7 N 0.16536(17) 0.70796(17) 0.05865(13) 0.0170(3) Uani 1 1 d .
H7A H 0.1697 0.7766 0.0503 0.020 Uiso 1 1 calc R
N8 N -0.04665(16) 0.94191(16) 0.06427(11) 0.0138(3) Uani 1 1 d .
N9 N -0.05996(17) 1.17275(16) 0.04690(12) 0.0156(3) Uani 1 1 d .
H9 H 0.0063 1.0998 0.0616 0.019 Uiso 1 1 calc R
N10 N 0.17258(17) 1.15146(16) 0.02246(11) 0.0135(3) Uani 1 1 d .
N11 N 0.40033(16) 0.93712(16) 0.01723(11) 0.0133(3) Uani 1 1 d .
H11 H 0.3296 0.9388 0.0196 0.016 Uiso 1 1 calc R
N12 N 0.37449(17) 0.72837(16) 0.02575(11) 0.0134(3) Uani 1 1 d .
C1 C -0.11930(19) 0.25791(19) 0.79601(13) 0.0137(3) Uani 1 1 d .
H1 H -0.1756 0.2434 0.8398 0.016 Uiso 1 1 calc R
C2 C -0.1600(2) 0.2640(2) 0.69988(14) 0.0175(4) Uani 1 1 d .
H2A H -0.1712 0.1915 0.7019 0.021 Uiso 1 1 calc R
H2B H -0.2396 0.3405 0.6814 0.021 Uiso 1 1 calc R
C3 C -0.0652(2) 0.2640(2) 0.63158(14) 0.0209(4) Uani 1 1 d .
C4 C -0.0653(4) 0.3760(3) 0.58773(18) 0.0379(7) Uani 1 1 d .
H4 H -0.1293 0.4540 0.5962 0.046 Uiso 1 1 calc R
C5 C 0.0301(5) 0.3713(4) 0.5315(2) 0.0577(11) Uani 1 1 d .
H5 H 0.0298 0.4463 0.5031 0.069 Uiso 1 1 calc R
C6 C 0.1264(4) 0.2556(5) 0.5172(2) 0.0560(11) Uani 1 1 d .
H6 H 0.1905 0.2531 0.4801 0.067 Uiso 1 1 calc R
C7 C 0.1257(3) 0.1449(4) 0.55865(19) 0.0399(7) Uani 1 1 d .
H7 H 0.1890 0.0672 0.5492 0.048 Uiso 1 1 calc R
C8 C 0.0298(2) 0.1495(3) 0.61479(15) 0.0258(5) Uani 1 1 d .
H8 H 0.0293 0.0745 0.6416 0.031 Uiso 1 1 calc R
C9 C 0.01211(19) 0.15071(18) 0.81969(13) 0.0125(3) Uani 1 1 d .
C10 C 0.20381(19) -0.05408(19) 0.84159(13) 0.0145(4) Uani 1 1 d .
H10 H 0.2686 -0.1378 0.8516 0.017 Uiso 1 1 calc R
C11 C 0.21745(19) 0.05128(19) 0.81698(12) 0.0127(3) Uani 1 1 d .
C12 C 0.33862(19) 0.04848(19) 0.79536(12) 0.0132(3) Uani 1 1 d .
C13 C 0.43074(19) 0.18645(19) 0.73746(14) 0.0149(4) Uani 1 1 d .
H13 H 0.5104 0.1113 0.7617 0.018 Uiso 1 1 calc R
C14 C 0.4261(2) 0.2115(2) 0.63356(14) 0.0195(4) Uani 1 1 d .
H14A H 0.4231 0.1427 0.6164 0.023 Uiso 1 1 calc R
H14B H 0.3494 0.2893 0.6104 0.023 Uiso 1 1 calc R
C15 C 0.5347(2) 0.2235(2) 0.58910(14) 0.0178(4) Uani 1 1 d .
C16 C 0.6493(2) 0.1150(2) 0.58520(14) 0.0205(4) Uani 1 1 d .
H16 H 0.6595 0.0351 0.6121 0.025 Uiso 1 1 calc R
C17 C 0.7484(2) 0.1250(3) 0.54155(15) 0.0250(5) Uani 1 1 d .
H17 H 0.8236 0.0518 0.5392 0.030 Uiso 1 1 calc R
C18 C 0.7355(2) 0.2437(3) 0.50136(15) 0.0243(5) Uani 1 1 d .
H18 H 0.8015 0.2503 0.4720 0.029 Uiso 1 1 calc R
C19 C 0.6223(3) 0.3525(2) 0.50572(16) 0.0264(5) Uani 1 1 d .
H19 H 0.6129 0.4324 0.4796 0.032 Uiso 1 1 calc R
C20 C 0.5233(2) 0.3424(2) 0.54891(16) 0.0235(4) Uani 1 1 d .
H20 H 0.4482 0.4159 0.5512 0.028 Uiso 1 1 calc R
C21 C 0.41606(19) 0.29946(19) 0.76898(13) 0.0132(3) Uani 1 1 d .
C22 C 0.44298(19) 0.4568(2) 0.81901(13) 0.0156(4) Uani 1 1 d .
H22 H 0.4669 0.5077 0.8386 0.019 Uiso 1 1 calc R
C23 C 0.32228(19) 0.48770(19) 0.80218(12) 0.0128(3) Uani 1 1 d .
C24 C 0.21155(19) 0.60939(19) 0.81188(12) 0.0131(3) Uani 1 1 d .
C25 C -0.01620(19) 0.73317(18) 0.79596(13) 0.0130(3) Uani 1 1 d .
H25 H -0.0165 0.7646 0.8490 0.016 Uiso 1 1 calc R
C26 C -0.0332(2) 0.8383(2) 0.71046(14) 0.0170(4) Uani 1 1 d .
H26A H -0.1168 0.9101 0.7080 0.020 Uiso 1 1 calc R
H26B H 0.0254 0.8675 0.7154 0.020 Uiso 1 1 calc R
C27 C -0.0134(2) 0.7934(2) 0.62401(14) 0.0201(4) Uani 1 1 d .
C28 C 0.0969(3) 0.7673(3) 0.57979(16) 0.0312(6) Uani 1 1 d .
H28 H 0.1567 0.7784 0.6037 0.037 Uiso 1 1 calc R
C29 C 0.1192(4) 0.7249(4) 0.5005(2) 0.0463(8) Uani 1 1 d .
H29 H 0.1935 0.7073 0.4719 0.056 Uiso 1 1 calc R
C30 C 0.0285(4) 0.7090(4) 0.46392(19) 0.0461(8) Uani 1 1 d .
H30 H 0.0422 0.6812 0.4108 0.055 Uiso 1 1 calc R
C31 C -0.0805(3) 0.7348(3) 0.50715(18) 0.0390(7) Uani 1 1 d .
H31 H -0.1401 0.7235 0.4830 0.047 Uiso 1 1 calc R
C32 C -0.1035(3) 0.7776(2) 0.58676(16) 0.0266(5) Uani 1 1 d .
H32 H -0.1781 0.7955 0.6149 0.032 Uiso 1 1 calc R
C33 C -0.12143(19) 0.70292(19) 0.80167(13) 0.0140(4) Uani 1 1 d .
C34 C -0.32304(19) 0.71159(19) 0.80448(13) 0.0146(4) Uani 1 1 d .
H34 H -0.4054 0.7285 0.8059 0.018 Uiso 1 1 calc R
C35 C -0.22135(19) 0.59718(19) 0.80116(13) 0.0139(4) Uani 1 1 d .
C36 C -0.23141(19) 0.48235(19) 0.80053(13) 0.0143(4) Uani 1 1 d .
C37 C 0.51493(19) 0.81645(19) 0.03008(13) 0.0138(4) Uani 1 1 d .
H37 H 0.5747 0.8232 -0.0137 0.017 Uiso 1 1 calc R
C38 C 0.5731(2) 0.7758(2) 0.12745(14) 0.0178(4) Uani 1 1 d .
H38A H 0.6585 0.7069 0.1303 0.021 Uiso 1 1 calc R
H38B H 0.5748 0.8469 0.1419 0.021 Uiso 1 1 calc R
C39 C 0.4986(2) 0.7334(2) 0.19542(14) 0.0197(4) Uani 1 1 d .
C40 C 0.3818(2) 0.8199(2) 0.22033(15) 0.0238(4) Uani 1 1 d .
H40 H 0.3543 0.9065 0.2022 0.029 Uiso 1 1 calc R
C41 C 0.3057(3) 0.7785(3) 0.27203(16) 0.0310(5) Uani 1 1 d .
H41 H 0.2278 0.8374 0.2875 0.037 Uiso 1 1 calc R
C42 C 0.3462(3) 0.6490(3) 0.30050(16) 0.0320(6) Uani 1 1 d .
H42 H 0.2943 0.6214 0.3332 0.038 Uiso 1 1 calc R
C43 C 0.4646(3) 0.5609(3) 0.27993(16) 0.0295(6) Uani 1 1 d .
H43 H 0.4936 0.4743 0.3011 0.035 Uiso 1 1 calc R
C44 C 0.5395(2) 0.6031(2) 0.22752(15) 0.0231(5) Uani 1 1 d .
H44 H 0.6181 0.5438 0.2135 0.028 Uiso 1 1 calc R
C45 C 0.48597(19) 0.71613(19) 0.01621(13) 0.0132(3) Uani 1 1 d .
C46 C 0.4939(2) 0.5176(2) 0.01355(14) 0.0154(4) Uani 1 1 d .
H46 H 0.5109 0.4364 0.0120 0.019 Uiso 1 1 calc R
C47 C 0.37991(19) 0.61454(19) 0.02380(13) 0.0133(4) Uani 1 1 d .
C48 C 0.26447(19) 0.60351(19) 0.03915(13) 0.0137(4) Uani 1 1 d .
C49 C 0.0518(2) 0.70936(19) 0.09307(14) 0.0163(4) Uani 1 1 d .
H49 H 0.0386 0.6498 0.0694 0.020 Uiso 1 1 calc R
C50 C 0.0638(2) 0.6693(2) 0.19684(15) 0.0199(4) Uani 1 1 d .
H50A H 0.1394 0.5881 0.2144 0.024 Uiso 1 1 calc R
H50B H 0.0735 0.7310 0.2193 0.024 Uiso 1 1 calc R
C51 C -0.0443(2) 0.6578(2) 0.24203(14) 0.0192(4) Uani 1 1 d .
C52 C -0.0417(2) 0.5405(2) 0.26294(16) 0.0244(4) Uani 1 1 d .
H52 H 0.0251 0.4704 0.2462 0.029 Uiso 1 1 calc R
C53 C -0.1390(3) 0.5281(3) 0.30875(18) 0.0307(5) Uani 1 1 d .
H53 H -0.1357 0.4495 0.3231 0.037 Uiso 1 1 calc R
C54 C -0.2399(3) 0.6317(3) 0.33285(16) 0.0302(5) Uani 1 1 d .
H54 H -0.3043 0.6230 0.3633 0.036 Uiso 1 1 calc R
C55 C -0.2446(3) 0.7493(3) 0.31126(16) 0.0288(5) Uani 1 1 d .
H55 H -0.3127 0.8196 0.3268 0.035 Uiso 1 1 calc R
C56 C -0.1474(2) 0.7616(2) 0.26633(16) 0.0237(4) Uani 1 1 d .
H56 H -0.1512 0.8404 0.2523 0.028 Uiso 1 1 calc R
C57 C -0.05500(19) 0.84238(19) 0.06093(13) 0.0136(3) Uani 1 1 d .
C58 C -0.2484(2) 1.0366(2) 0.00201(14) 0.0163(4) Uani 1 1 d .
H58 H -0.3266 1.1019 -0.0221 0.020 Uiso 1 1 calc R
C59 C -0.15605(19) 1.05223(19) 0.03086(12) 0.0129(3) Uani 1 1 d .
C60 C -0.1675(2) 1.17867(19) 0.02627(13) 0.0147(4) Uani 1 1 d .
C61 C -0.0536(2) 1.28726(19) 0.04482(14) 0.0160(4) Uani 1 1 d .
H61 H -0.1115 1.3551 -0.0035 0.019 Uiso 1 1 calc R
C62 C -0.0941(2) 1.3313(2) 0.13435(15) 0.0196(4) Uani 1 1 d .
H62A H -0.0853 1.4056 0.1309 0.024 Uiso 1 1 calc R
H62B H -0.1817 1.3566 0.1413 0.024 Uiso 1 1 calc R
C63 C -0.0197(2) 1.2308(2) 0.21674(15) 0.0222(4) Uani 1 1 d .
C64 C -0.0690(3) 1.1598(3) 0.26993(18) 0.0322(5) Uani 1 1 d .
H64 H -0.1477 1.1750 0.2550 0.039 Uiso 1 1 calc R
C65 C -0.0013(4) 1.0657(3) 0.34585(19) 0.0413(7) Uani 1 1 d .
H65 H -0.0352 1.0189 0.3812 0.050 Uiso 1 1 calc R
C66 C 0.1157(3) 1.0427(3) 0.36794(18) 0.0415(7) Uani 1 1 d .
H66 H 0.1608 0.9801 0.4183 0.050 Uiso 1 1 calc R
C67 C 0.1665(3) 1.1122(3) 0.31557(19) 0.0377(7) Uani 1 1 d .
H67 H 0.2454 1.0963 0.3309 0.045 Uiso 1 1 calc R
C68 C 0.0998(3) 1.2060(2) 0.23982(17) 0.0268(5) Uani 1 1 d .
H68 H 0.1344 1.2521 0.2046 0.032 Uiso 1 1 calc R
C69 C 0.0760(2) 1.26319(19) 0.02239(13) 0.0144(4) Uani 1 1 d .
C70 C 0.2637(2) 1.2816(2) -0.01004(14) 0.0169(4) Uani 1 1 d .
H70 H 0.3268 1.3025 -0.0226 0.020 Uiso 1 1 calc R
C71 C 0.2796(2) 1.16180(19) 0.00344(13) 0.0142(4) Uani 1 1 d .
C72 C 0.4033(2) 1.04751(19) 0.00144(13) 0.0140(4) Uani 1 1 d .
C73 C 0.4636(3) 0.8640(2) 0.51916(16) 0.0241(5) Uani 1 1 d .
C74 C 0.4529(3) 0.8393(3) 0.61190(16) 0.0289(5) Uani 1 1 d .
H74 H 0.4579 0.8900 0.6457 0.035 Uiso 1 1 calc R
C75 C 0.4347(3) 0.7377(3) 0.65325(16) 0.0319(6) Uani 1 1 d .
H75 H 0.4270 0.7204 0.7151 0.038 Uiso 1 1 calc R
C76 C 0.4280(3) 0.6618(3) 0.60218(18) 0.0335(6) Uani 1 1 d .
H76 H 0.4178 0.5926 0.6301 0.040 Uiso 1 1 calc R
C77 C 0.4365(3) 0.6894(3) 0.50972(17) 0.0300(6) Uani 1 1 d .
H77 H 0.4302 0.6397 0.4757 0.036 Uiso 1 1 calc R
C78 C 0.4545(2) 0.7912(2) 0.46718(15) 0.0246(5) Uani 1 1 d .
H78 H 0.4602 0.8099 0.4051 0.029 Uiso 1 1 calc R
C79 C 0.4269(2) 0.2736(2) 0.29952(15) 0.0236(5) Uani 1 1 d .
C80 C 0.5422(2) 0.2033(2) 0.34528(15) 0.0241(5) Uani 1 1 d .
H80 H 0.5514 0.2096 0.4032 0.029 Uiso 1 1 calc R
C81 C 0.6430(3) 0.1236(3) 0.30341(17) 0.0317(6) Uani 1 1 d .
H81 H 0.7210 0.0753 0.3335 0.038 Uiso 1 1 calc R
C82 C 0.6296(4) 0.1147(3) 0.21700(19) 0.0440(7) Uani 1 1 d .
H82 H 0.6981 0.0603 0.1893 0.053 Uiso 1 1 calc R
C83 C 0.5128(4) 0.1878(3) 0.17141(19) 0.0458(8) Uani 1 1 d .
H83 H 0.5036 0.1826 0.1131 0.055 Uiso 1 1 calc R
C84 C 0.4116(3) 0.2671(3) 0.21259(18) 0.0357(6) Uani 1 1 d .
H84 H 0.3337 0.3160 0.1825 0.043 Uiso 1 1 calc R

loop_
_atom_site_aniso_label
_atom_site_aniso_U_11
_atom_site_aniso_U_22
_atom_site_aniso_U_33
_atom_site_aniso_U_23
_atom_site_aniso_U_13
_atom_site_aniso_U_12
S1 0.0134(2) 0.0135(2) 0.0198(2) -0.00587(16) 0.00181(17) -0.00770(19)
S2 0.0070(2) 0.0197(2) 0.0242(2) -0.00945(18) -0.00037(17) -0.00505(19)
S3 0.0096(2) 0.0119(2) 0.0243(2) -0.00787(17) 0.00080(17) -0.00217(18)
S4 0.0089(2) 0.0151(2) 0.0233(2) -0.00875(17) 0.00228(17) -0.00320(18)
S5 0.0157(2) 0.0118(2) 0.0306(3) -0.00613(18) 0.00085(19) -0.0064(2)
S6 0.0133(2) 0.0190(2) 0.0223(2) -0.00641(17) -0.00279(18) -0.0095(2)
Cl1 0.0292(3) 0.0335(3) 0.0447(4) 0.0016(3) 0.0086(3) -0.0067(3)
Cl2 0.0766(6) 0.0451(4) 0.0349(3) -0.0082(3) 0.0063(3) -0.0449(5)
O1 0.0102(7) 0.0137(7) 0.0257(7) -0.0079(5) 0.0000(6) -0.0016(6)
O2 0.0156(7) 0.0155(7) 0.0250(7) -0.0077(5) -0.0020(6) -0.0081(6)
O3 0.0089(7) 0.0197(7) 0.0312(8) -0.0102(6) 0.0014(6) -0.0058(6)
O4 0.0101(7) 0.0170(7) 0.0317(8) -0.0070(6) -0.0017(6) -0.0024(6)
O5 0.0152(8) 0.0205(8) 0.0285(8) -0.0078(6) 0.0013(6) -0.0111(7)
O6 0.0163(8) 0.0148(7) 0.0304(8) -0.0093(6) 0.0003(6) -0.0070(6)
N1 0.0086(8) 0.0144(8) 0.0232(8) -0.0079(6) 0.0009(6) -0.0052(7)
N2 0.0104(8) 0.0122(8) 0.0149(7) -0.0069(6) 0.0005(6) -0.0042(7)
N3 0.0089(8) 0.0130(8) 0.0274(8) -0.0090(6) 0.0036(6) -0.0043(7)
N4 0.0101(8) 0.0145(8) 0.0166(7) -0.0054(6) 0.0008(6) -0.0062(7)
N5 0.0104(8) 0.0116(7) 0.0206(8) -0.0078(6) -0.0007(6) -0.0042(7)
N6 0.0091(8) 0.0144(8) 0.0175(7) -0.0055(6) -0.0010(6) -0.0052(7)
N7 0.0102(8) 0.0124(8) 0.0304(9) -0.0101(6) 0.0034(7) -0.0051(7)
N8 0.0090(8) 0.0161(8) 0.0174(7) -0.0062(6) 0.0011(6) -0.0060(7)
N9 0.0108(8) 0.0114(8) 0.0245(8) -0.0071(6) -0.0019(6) -0.0038(7)
N10 0.0120(8) 0.0150(8) 0.0154(7) -0.0072(6) 0.0005(6) -0.0064(7)
N11 0.0092(8) 0.0131(8) 0.0192(7) -0.0073(6) 0.0000(6) -0.0049(7)
N12 0.0122(8) 0.0136(8) 0.0153(7) -0.0052(6) -0.0006(6) -0.0060(7)
C1 0.0105(9) 0.0151(9) 0.0182(8) -0.0077(6) 0.0010(7) -0.0068(8)
C2 0.0138(9) 0.0198(10) 0.0205(9) -0.0075(7) -0.0036(7) -0.0077(8)
C3 0.0216(11) 0.0283(11) 0.0162(9) -0.0070(8) -0.0027(8) -0.0134(10)
C4 0.058(2) 0.0378(15) 0.0256(12) -0.0060(10) 0.0032(12) -0.0298(16)
C5 0.099(4) 0.072(3) 0.0330(15) -0.0124(15) 0.0234(17) -0.067(3)
C6 0.068(3) 0.096(3) 0.0363(16) -0.0303(17) 0.0274(16) -0.061(3)
C7 0.0290(14) 0.065(2) 0.0284(12) -0.0236(13) 0.0071(11) -0.0198(15)
C8 0.0233(12) 0.0343(13) 0.0197(10) -0.0104(9) 0.0012(8) -0.0123(11)
C9 0.0122(9) 0.0122(9) 0.0156(8) -0.0057(6) 0.0005(7) -0.0067(8)
C10 0.0113(9) 0.0147(9) 0.0162(8) -0.0059(7) -0.0006(7) -0.0042(8)
C11 0.0109(9) 0.0145(9) 0.0140(8) -0.0065(6) 0.0002(6) -0.0059(8)
C12 0.0107(9) 0.0161(9) 0.0144(8) -0.0069(6) 0.0005(6) -0.0064(8)
C13 0.0079(8) 0.0156(9) 0.0224(9) -0.0093(7) 0.0037(7) -0.0049(7)
C14 0.0161(10) 0.0239(10) 0.0222(9) -0.0120(8) 0.0022(8) -0.0100(9)
C15 0.0174(10) 0.0223(10) 0.0159(8) -0.0084(7) 0.0004(7) -0.0095(9)
C16 0.0190(11) 0.0231(11) 0.0160(9) -0.0035(7) 0.0010(8) -0.0082(9)
C17 0.0192(11) 0.0308(12) 0.0189(9) -0.0033(8) -0.0016(8) -0.0085(10)
C18 0.0222(12) 0.0362(13) 0.0182(9) -0.0047(8) 0.0001(8) -0.0176(11)
C19 0.0299(13) 0.0278(12) 0.0257(10) -0.0065(9) 0.0027(9) -0.0173(11)
C20 0.0221(12) 0.0211(11) 0.0276(11) -0.0101(8) 0.0022(9) -0.0091(9)
C21 0.0094(8) 0.0151(9) 0.0158(8) -0.0054(7) 0.0002(6) -0.0058(8)
C22 0.0095(9) 0.0184(9) 0.0205(9) -0.0070(7) 0.0006(7) -0.0068(8)
C23 0.0101(9) 0.0146(9) 0.0148(8) -0.0042(6) -0.0003(6) -0.0065(8)
C24 0.0111(9) 0.0132(9) 0.0144(8) -0.0025(6) -0.0008(6) -0.0056(8)
C25 0.0100(9) 0.0109(8) 0.0178(8) -0.0065(6) -0.0003(7) -0.0034(7)
C26 0.0163(10) 0.0139(9) 0.0205(9) -0.0042(7) -0.0025(7) -0.0066(8)
C27 0.0225(11) 0.0191(10) 0.0173(9) -0.0025(7) -0.0030(8) -0.0094(9)
C28 0.0297(14) 0.0469(16) 0.0216(10) -0.0088(10) 0.0034(9) -0.0220(13)
C29 0.0447(19) 0.074(2) 0.0251(12) -0.0204(13) 0.0108(12) -0.0308(19)
C30 0.056(2) 0.066(2) 0.0208(12) -0.0199(12) 0.0035(12) -0.0299(19)
C31 0.0481(19) 0.0515(18) 0.0258(12) -0.0123(11) -0.0079(12) -0.0278(16)
C32 0.0262(12) 0.0311(12) 0.0243(10) -0.0101(9) -0.0032(9) -0.0132(11)
C33 0.0079(9) 0.0135(9) 0.0172(8) -0.0048(6) -0.0016(7) -0.0019(7)
C34 0.0071(8) 0.0140(9) 0.0210(9) -0.0059(7) 0.0004(7) -0.0032(8)
C35 0.0089(9) 0.0135(9) 0.0184(8) -0.0061(7) -0.0004(7) -0.0037(7)
C36 0.0095(9) 0.0144(9) 0.0186(8) -0.0055(7) -0.0003(7) -0.0047(8)
C37 0.0086(9) 0.0147(9) 0.0188(8) -0.0056(7) 0.0007(7) -0.0054(8)
C38 0.0138(10) 0.0201(10) 0.0199(9) -0.0053(7) -0.0048(7) -0.0074(8)
C39 0.0199(11) 0.0240(11) 0.0169(9) -0.0071(7) -0.0034(8) -0.0104(9)
C40 0.0252(12) 0.0306(12) 0.0190(9) -0.0128(8) 0.0039(8) -0.0138(10)
C41 0.0319(14) 0.0455(15) 0.0224(10) -0.0166(10) 0.0092(9) -0.0214(13)
C42 0.0409(16) 0.0500(16) 0.0200(10) -0.0124(10) 0.0071(10) -0.0324(15)
C43 0.0402(15) 0.0349(14) 0.0202(10) -0.0039(9) -0.0020(10) -0.0240(13)
C44 0.0258(12) 0.0240(11) 0.0205(9) -0.0030(8) -0.0045(9) -0.0130(10)
C45 0.0102(9) 0.0134(9) 0.0149(8) -0.0060(6) 0.0006(7) -0.0037(7)
C46 0.0121(9) 0.0152(9) 0.0202(9) -0.0079(7) 0.0011(7) -0.0060(8)
C47 0.0094(9) 0.0130(9) 0.0158(8) -0.0041(6) -0.0017(7) -0.0034(8)
C48 0.0095(9) 0.0128(9) 0.0180(8) -0.0051(6) -0.0018(7) -0.0039(7)
C49 0.0123(9) 0.0144(9) 0.0238(9) -0.0076(7) 0.0014(7) -0.0065(8)
C50 0.0143(10) 0.0197(10) 0.0242(10) -0.0020(8) -0.0031(8) -0.0080(9)
C51 0.0157(10) 0.0220(10) 0.0190(9) -0.0036(7) -0.0036(8) -0.0083(9)
C52 0.0239(12) 0.0245(11) 0.0276(10) -0.0089(8) 0.0035(9) -0.0131(10)
C53 0.0336(14) 0.0373(14) 0.0304(12) -0.0078(10) 0.0039(10) -0.0246(13)
C54 0.0227(12) 0.0513(16) 0.0219(10) -0.0100(10) 0.0027(9) -0.0217(13)
C55 0.0204(12) 0.0423(15) 0.0237(10) -0.0151(10) 0.0018(9) -0.0123(11)
C56 0.0202(11) 0.0242(11) 0.0243(10) -0.0067(8) -0.0018(8) -0.0082(10)
C57 0.0104(9) 0.0165(9) 0.0160(8) -0.0073(7) 0.0019(7) -0.0068(8)
C58 0.0116(9) 0.0181(10) 0.0190(9) -0.0055(7) -0.0009(7) -0.0065(8)
C59 0.0097(9) 0.0148(9) 0.0146(8) -0.0060(6) 0.0015(6) -0.0054(8)
C60 0.0115(9) 0.0148(9) 0.0175(8) -0.0056(7) 0.0009(7) -0.0054(8)
C61 0.0116(9) 0.0134(9) 0.0232(9) -0.0079(7) -0.0001(7) -0.0046(8)
C62 0.0148(10) 0.0170(9) 0.0258(10) -0.0114(7) 0.0015(8) -0.0042(8)
C63 0.0196(11) 0.0222(10) 0.0222(9) -0.0131(8) 0.0012(8) -0.0049(9)
C64 0.0298(14) 0.0358(14) 0.0267(11) -0.0078(10) 0.0018(10) -0.0126(12)
C65 0.049(2) 0.0387(16) 0.0249(12) -0.0059(11) 0.0066(12) -0.0146(15)
C66 0.0503(19) 0.0352(15) 0.0221(11) -0.0087(10) -0.0058(12) -0.0065(14)
C67 0.0323(15) 0.0358(15) 0.0362(13) -0.0183(11) -0.0122(12) -0.0041(12)
C68 0.0241(12) 0.0252(12) 0.0309(11) -0.0151(9) -0.0021(10) -0.0078(10)
C69 0.0148(10) 0.0126(9) 0.0187(8) -0.0063(7) -0.0004(7) -0.0075(8)
C70 0.0131(10) 0.0188(10) 0.0201(9) -0.0053(7) 0.0007(7) -0.0084(8)
C71 0.0143(9) 0.0152(9) 0.0149(8) -0.0070(6) 0.0008(7) -0.0071(8)
C72 0.0133(9) 0.0143(9) 0.0149(8) -0.0058(6) -0.0016(7) -0.0057(8)
C73 0.0285(12) 0.0228(11) 0.0244(10) -0.0067(8) 0.0021(9) -0.0146(10)
C74 0.0402(15) 0.0296(12) 0.0206(10) -0.0111(9) -0.0012(10) -0.0174(12)
C75 0.0420(16) 0.0338(14) 0.0183(10) -0.0053(9) -0.0022(10) -0.0174(13)
C76 0.0452(17) 0.0292(13) 0.0290(12) -0.0020(10) -0.0048(11) -0.0217(13)
C77 0.0366(15) 0.0280(13) 0.0293(12) -0.0107(9) -0.0042(10) -0.0162(12)
C78 0.0257(12) 0.0277(11) 0.0191(9) -0.0098(8) 0.0017(8) -0.0104(10)
C79 0.0237(12) 0.0241(11) 0.0225(10) -0.0013(8) 0.0008(9) -0.0130(10)
C80 0.0254(12) 0.0285(12) 0.0186(9) -0.0027(8) -0.0018(8) -0.0142(11)
C81 0.0252(13) 0.0326(14) 0.0277(12) -0.0001(10) -0.0013(10) -0.0097(11)
C82 0.050(2) 0.0382(16) 0.0256(13) -0.0087(11) 0.0094(12) -0.0085(15)
C83 0.061(2) 0.0474(18) 0.0205(12) -0.0071(11) -0.0082(13) -0.0190(17)
C84 0.0369(16) 0.0389(15) 0.0273(12) 0.0003(10) -0.0133(11) -0.0170(13)

loop_
_atom_type_symbol
_atom_type_description
_atom_type_scat_dispersion_real
_atom_type_scat_dispersion_imag
_atom_type_scat_source
C C 0.0033 0.0016 'International Tables Vol C Tables 4.2.6.8 and 6.1.1.4'
H H 0.0000 0.0000 'International Tables Vol C Tables 4.2.6.8 and 6.1.1.4'
N N 0.0061 0.0033 'International Tables Vol C Tables 4.2.6.8 and 6.1.1.4'
O O 0.0106 0.0060 'International Tables Vol C Tables 4.2.6.8 and 6.1.1.4'
S S 0.1246 0.1234 'International Tables Vol C Tables 4.2.6.8 and 6.1.1.4'
Cl Cl 0.1484 0.1585 'International Tables Vol C Tables 4.2.6.8 and 6.1.1.4'

loop_
_geom_angle_atom_site_label_1
_geom_angle_atom_site_label_2
_geom_angle_atom_site_label_3
_geom_angle
C10 S1 C9 89.81(10)
C22 S2 C21 89.82(10)
C34 S3 C33 89.67(10)
C46 S4 C45 89.65(10)
C70 S5 C69 89.84(10)
C58 S6 C57 89.99(9)
C36 N1 C1 120.56(16)
C9 N2 C11 110.37(16)
C12 N3 C13 123.24(18)
C21 N4 C23 110.32(16)
C24 N5 C25 121.42(16)
C33 N6 C35 109.34(18)
C48 N7 C49 122.80(16)
C57 N8 C59 110.58(15)
C60 N9 C61 121.43(17)
C69 N10 C71 110.29(16)
C72 N11 C37 120.63(16)
C45 N12 C47 109.65(18)
N1 C1 C9 107.65(15)
N1 C1 C2 111.52(16)
C9 C1 C2 109.57(18)
C3 C2 C1 112.13(16)
C8 C3 C4 118.3(3)
C8 C3 C2 119.9(2)
C4 C3 C2 121.7(3)
C5 C4 C3 120.2(3)
C6 C5 C4 120.9(3)
C7 C6 C5 119.3(3)
C6 C7 C8 119.9(3)
C3 C8 C7 121.4(3)
N2 C9 C1 122.43(17)
N2 C9 S1 114.49(16)
C1 C9 S1 122.32(13)
C11 C10 S1 109.08(16)
C10 C11 N2 116.23(18)
C10 C11 C12 124.44(19)
N2 C11 C12 119.14(16)
O1 C12 N3 123.74(19)
O1 C12 C11 122.67(17)
N3 C12 C11 113.58(18)
N3 C13 C21 107.44(17)
N3 C13 C14 109.39(15)
C21 C13 C14 111.43(16)
C15 C14 C13 115.02(16)
C16 C15 C20 118.0(2)
C16 C15 C14 120.59(19)
C20 C15 C14 121.4(2)
C17 C16 C15 121.0(2)
C18 C17 C16 120.5(2)
C17 C18 C19 119.1(2)
C20 C19 C18 120.4(2)
C19 C20 C15 121.1(2)
N4 C21 C13 122.61(16)
N4 C21 S2 114.73(14)
C13 C21 S2 122.63(16)
C23 C22 S2 109.50(15)
C22 C23 N4 115.63(19)
C22 C23 C24 123.89(17)
N4 C23 C24 120.48(16)
O2 C24 N5 123.5(2)
O2 C24 C23 122.40(17)
N5 C24 C23 114.10(16)
N5 C25 C33 108.52(15)
N5 C25 C26 111.80(18)
C33 C25 C26 111.44(15)
C27 C26 C25 113.31(16)
C28 C27 C32 118.9(2)
C28 C27 C26 119.42(19)
C32 C27 C26 121.7(2)
C27 C28 C29 121.2(2)
C28 C29 C30 119.5(3)
C31 C30 C29 119.6(3)
C30 C31 C32 121.2(2)
C31 C32 C27 119.7(3)
N6 C33 C25 123.68(19)
N6 C33 S3 115.18(15)
C25 C33 S3 121.04(15)
C35 C34 S3 109.37(14)
C34 C35 N6 116.44(17)
C34 C35 C36 122.53(18)
N6 C35 C36 121.03(18)
O3 C36 N1 123.42(18)
O3 C36 C35 121.23(19)
N1 C36 C35 115.35(17)
N11 C37 C45 108.72(15)
N11 C37 C38 110.84(17)
C45 C37 C38 108.69(15)
C39 C38 C37 110.96(15)
C40 C39 C44 117.9(2)
C40 C39 C38 121.9(2)
C44 C39 C38 119.9(2)
C39 C40 C41 121.1(2)
C42 C41 C40 120.1(3)
C41 C42 C43 119.8(2)
C44 C43 C42 119.7(2)
C43 C44 C39 121.3(3)
N12 C45 C37 122.32(19)
N12 C45 S4 114.89(14)
C37 C45 S4 122.08(15)
C47 C46 S4 109.44(15)
C46 C47 N12 116.35(18)
C46 C47 C48 124.33(17)
N12 C47 C48 119.18(18)
O6 C48 N7 123.85(19)
O6 C48 C47 122.47(19)
N7 C48 C47 113.64(16)
N7 C49 C57 107.51(16)
N7 C49 C50 109.46(16)
C57 C49 C50 111.34(19)
C51 C50 C49 115.44(16)
C56 C51 C52 118.2(2)
C56 C51 C50 121.4(2)
C52 C51 C50 120.4(2)
C53 C52 C51 120.5(3)
C54 C53 C52 120.5(2)
C53 C54 C55 119.6(2)
C54 C55 C56 120.0(3)
C55 C56 C51 121.2(2)
N8 C57 C49 121.60(16)
N8 C57 S6 114.42(15)
C49 C57 S6 123.98(13)
C59 C58 S6 109.06(16)
C58 C59 N8 115.95(17)
C58 C59 C60 123.82(19)
N8 C59 C60 120.21(16)
O4 C60 N9 123.99(18)
O4 C60 C59 121.98(17)
N9 C60 C59 114.02(18)
N9 C61 C69 108.85(17)
N9 C61 C62 111.54(17)
C69 C61 C62 112.30(16)
C63 C62 C61 113.97(19)
C64 C63 C68 118.9(2)
C64 C63 C62 119.9(2)
C68 C63 C62 121.2(2)
C63 C64 C65 120.7(3)
C66 C65 C64 119.8(3)
C65 C66 C67 120.3(3)
C66 C67 C68 120.3(3)
C67 C68 C63 120.0(3)
N10 C69 C61 124.97(17)
N10 C69 S5 114.50(15)
C61 C69 S5 120.43(15)
C71 C70 S5 109.52(16)
C70 C71 N10 115.8(2)
C70 C71 C72 123.05(18)
N10 C71 C72 121.08(17)
O5 C72 N11 123.7(2)
O5 C72 C71 121.86(17)
N11 C72 C71 114.40(17)
C78 C73 C74 121.6(2)
C78 C73 Cl2 118.57(19)
C74 C73 Cl2 119.80(18)
C75 C74 C73 119.0(2)
C74 C75 C76 120.1(2)
C77 C76 C75 119.9(2)
C76 C77 C78 120.6(2)
C73 C78 C77 118.7(2)
C80 C79 C84 121.6(3)
C80 C79 Cl1 118.58(19)
C84 C79 Cl1 119.9(2)
C81 C80 C79 118.7(2)
C80 C81 C82 120.7(3)
C81 C82 C83 119.8(3)
C84 C83 C82 120.0(3)
C83 C84 C79 119.2(3)

loop_
_geom_bond_atom_site_label_1
_geom_bond_atom_site_label_2
_geom_bond_distance
S1 C10 1.717(2)
S1 C9 1.7374(19)
S2 C22 1.707(2)
S2 C21 1.7344(19)
S3 C34 1.7153(19)
S3 C33 1.735(2)
S4 C46 1.718(2)
S4 C45 1.729(2)
S5 C70 1.716(2)
S5 C69 1.7398(19)
S6 C58 1.718(2)
S6 C57 1.7303(19)
Cl1 C79 1.744(3)
Cl2 C73 1.741(2)
O1 C12 1.233(3)
O2 C24 1.233(2)
O3 C36 1.228(2)
O4 C60 1.228(3)
O5 C72 1.229(3)
O6 C48 1.231(2)
N1 C36 1.351(3)
N1 C1 1.458(2)
N2 C9 1.300(3)
N2 C11 1.383(3)
N3 C12 1.349(2)
N3 C13 1.453(2)
N4 C21 1.298(3)
N4 C23 1.387(2)
N5 C24 1.350(2)
N5 C25 1.450(3)
N6 C33 1.307(3)
N6 C35 1.393(2)
N7 C48 1.350(3)
N7 C49 1.452(3)
N8 C57 1.304(2)
N8 C59 1.382(3)
N9 C60 1.349(2)
N9 C61 1.456(2)
N10 C69 1.307(3)
N10 C71 1.391(3)
N11 C72 1.355(2)
N11 C37 1.446(3)
N12 C45 1.307(3)
N12 C47 1.390(2)
C1 C9 1.503(3)
C1 C2 1.566(3)
C2 C3 1.507(3)
C3 C8 1.393(4)
C3 C4 1.397(3)
C4 C5 1.389(5)
C5 C6 1.394(7)
C6 C7 1.378(5)
C7 C8 1.393(4)
C10 C11 1.365(2)
C11 C12 1.491(3)
C13 C21 1.514(3)
C13 C14 1.549(3)
C14 C15 1.513(3)
C15 C16 1.398(3)
C15 C20 1.402(3)
C16 C17 1.394(3)
C17 C18 1.392(3)
C18 C19 1.393(4)
C19 C20 1.391(4)
C22 C23 1.370(3)
C23 C24 1.485(3)
C25 C33 1.511(3)
C25 C26 1.561(3)
C26 C27 1.512(3)
C27 C28 1.392(4)
C27 C32 1.402(3)
C28 C29 1.391(4)
C29 C30 1.404(5)
C30 C31 1.373(5)
C31 C32 1.398(4)
C34 C35 1.362(3)
C35 C36 1.495(2)
C37 C45 1.518(2)
C37 C38 1.565(3)
C38 C39 1.512(3)
C39 C40 1.396(4)
C39 C44 1.405(3)
C40 C41 1.396(4)
C41 C42 1.392(4)
C42 C43 1.393(5)
C43 C44 1.393(4)
C46 C47 1.353(3)
C47 C48 1.493(3)
C49 C57 1.508(3)
C49 C50 1.546(3)
C50 C51 1.510(3)
C51 C56 1.396(4)
C51 C52 1.402(3)
C52 C53 1.399(4)
C53 C54 1.382(4)
C54 C55 1.393(4)
C55 C56 1.393(4)
C58 C59 1.367(2)
C59 C60 1.491(3)
C61 C69 1.501(3)
C61 C62 1.551(3)
C62 C63 1.517(3)
C63 C64 1.389(4)
C63 C68 1.404(3)
C64 C65 1.401(4)
C65 C66 1.379(5)
C66 C67 1.384(5)
C67 C68 1.395(4)
C70 C71 1.368(3)
C71 C72 1.488(3)
C73 C78 1.385(3)
C73 C74 1.392(3)
C74 C75 1.389(4)
C75 C76 1.395(4)
C76 C77 1.386(4)
C77 C78 1.394(3)
C79 C80 1.383(3)
C79 C84 1.386(3)
C80 C81 1.376(4)
C81 C82 1.383(4)
C82 C83 1.396(5)
C83 C84 1.371(5)
